data_2230143
loop_
_publ_author_name
'Oh, In-Hwan'
'Kim, Dahye'
'Huh, Young-Duk'
'Park, Younbong'
'Park, J. M. Sungil'
'Park, Seong-Hun'

_publ_section_title
;
 Bis(2-phenylethylammonium) tetrachloridocobaltate(II)
;
_journal_coeditor_code SI2347
_journal_issue 5
_journal_name_full 'Acta Crystallographica Section E'
_journal_page_first m522
_journal_page_last m523
_journal_paper_doi 10.1107/S1600536811011603
_journal_volume 67
_journal_year 2011
_chemical_formula_iupac '(C8 H12 N)2 [Co Cl4]'
_chemical_formula_moiety ' 2 (C8 H12 N +), Cl4 Co 2-'
_chemical_formula_sum 'C16 H24 Cl4 Co N2'
_chemical_formula_weight 445.10
_chemical_name_systematic
;
Bis(2-phenylethylammonium) tetrachloridocobaltate(II)
;
_space_group_IT_number 14
_symmetry_cell_setting monoclinic
_symmetry_space_group_name_Hall '-P 2ybc'
_symmetry_space_group_name_H-M 'P 1 21/c 1'
_atom_sites_solution_hydrogens geom
_atom_sites_solution_primary direct
_atom_sites_solution_secondary difmap
_cell_angle_alpha 90.00
_cell_angle_beta 91.769(13)
_cell_angle_gamma 90.00
_cell_formula_units_Z 4
_cell_length_a 7.4623(13)
_cell_length_b 24.664(3)
_cell_length_c 11.1997(16)
_cell_measurement_reflns_used 38
_cell_measurement_temperature 296(2)
_cell_measurement_theta_max 12.26
_cell_measurement_theta_min 3.30
_cell_volume 2060.3(5)
_computing_cell_refinement 'XSCANS (Bruker, 1996)'
_computing_data_collection 'XSCANS (Bruker, 1996)'
_computing_data_reduction 'XSCANS (Bruker, 1996)'
_computing_molecular_graphics
;
PLATON (Spek, 2009) and DIAMOND (Brandenburg, 1999)
;
_computing_publication_material 'SHELXL97 (Sheldrick, 2008)'
_computing_structure_refinement 'SHELXL97 (Sheldrick, 2008)'
_computing_structure_solution 'SHELXS97 (Sheldrick, 2008)'
_diffrn_ambient_temperature 296(2)
_diffrn_measured_fraction_theta_full 0.991
_diffrn_measured_fraction_theta_max 0.991
_diffrn_measurement_device_type 'Bruker P4'
_diffrn_measurement_method '2\q/\w scans'
_diffrn_radiation_monochromator graphite
_diffrn_radiation_source 'fine-focus sealed tube'
_diffrn_radiation_type MoK\a
_diffrn_radiation_wavelength 0.71073
_diffrn_reflns_av_R_equivalents 0.0414
_diffrn_reflns_av_sigmaI/netI 0.0943
_diffrn_reflns_limit_h_max 8
_diffrn_reflns_limit_h_min -1
_diffrn_reflns_limit_k_max 29
_diffrn_reflns_limit_k_min -1
_diffrn_reflns_limit_l_max 13
_diffrn_reflns_limit_l_min -13
_diffrn_reflns_number 4692
_diffrn_reflns_theta_full 25.00
_diffrn_reflns_theta_max 25.00
_diffrn_reflns_theta_min 2.00
_diffrn_standards_decay_% 0
_diffrn_standards_interval_count 97
_diffrn_standards_number 3
_exptl_absorpt_coefficient_mu 1.351
_exptl_absorpt_correction_T_max 0.2645
_exptl_absorpt_correction_T_min 0.2368
_exptl_absorpt_correction_type multi-scan
_exptl_absorpt_process_details '(SADABS; Sheldrick, 1996)'
_exptl_crystal_colour blue
_exptl_crystal_density_diffrn 1.435
_exptl_crystal_density_method 'not measured'
_exptl_crystal_description rectangle
_exptl_crystal_F_000 916
_exptl_crystal_size_max 0.5
_exptl_crystal_size_mid 0.4
_exptl_crystal_size_min 0.35
_refine_diff_density_max 0.432
_refine_diff_density_min -0.302
_refine_ls_extinction_coef 0.0018(7)
_refine_ls_extinction_expression Fc^*^=kFc[1+0.001xFc^2^\l^3^/sin(2\q)]^-1/4^
_refine_ls_extinction_method SHELXL
_refine_ls_goodness_of_fit_ref 1.034
_refine_ls_hydrogen_treatment constr
_refine_ls_matrix_type full
_refine_ls_number_parameters 211
_refine_ls_number_reflns 3595
_refine_ls_number_restraints 2
_refine_ls_restrained_S_all 1.043
_refine_ls_R_factor_all 0.1348
_refine_ls_R_factor_gt 0.0549
_refine_ls_shift/su_max 0.001
_refine_ls_shift/su_mean 0.000
_refine_ls_structure_factor_coef Fsqd
_refine_ls_weighting_details 'calc w=1/[\s^2^(Fo^2^)+(0.0502P)^2^+0.0000P] where P=(Fo^2^+2Fc^2^)/3'
_refine_ls_weighting_scheme calc
_refine_ls_wR_factor_gt 0.1171
_refine_ls_wR_factor_ref 0.1609
_reflns_number_gt 1566
_reflns_number_total 3595
_reflns_threshold_expression >2sigma(I)
_cod_data_source_file si2347.cif
_cod_data_source_block I
_cod_database_code 2230143
_cod_database_fobs_code 2230143

loop_
_symmetry_equiv_pos_as_xyz
'x, y, z'
'-x, y+1/2, -z+1/2'
'-x, -y, -z'
'x, -y-1/2, z-1/2'

loop_
_atom_site_type_symbol
_atom_site_label
_atom_site_fract_x
_atom_site_fract_y
_atom_site_fract_z
_atom_site_U_iso_or_equiv
_atom_site_adp_type
_atom_site_calc_flag
_atom_site_refinement_flags
_atom_site_occupancy
_atom_site_disorder_assembly
_atom_site_disorder_group
Co Co1 0.25951(13) 0.52176(4) 0.77334(8) 0.0581(3) Uani d . 1 . .
Cl Cl1 0.0134(3) 0.55281(9) 0.67021(18) 0.0911(7) Uani d . 1 . .
Cl Cl2 0.2717(3) 0.55493(8) 0.96063(16) 0.0901(7) Uani d . 1 . .
Cl Cl3 0.5051(3) 0.54580(9) 0.67008(18) 0.0895(7) Uani d . 1 . .
Cl Cl4 0.2382(4) 0.43175(8) 0.78339(19) 0.1218(11) Uani d . 1 . .
C C1 0.3714(10) 0.6982(4) 0.1447(7) 0.075(2) Uani d . 1 . .
H H1 0.3974 0.6694 0.0946 0.090 Uiso calc R 1 . .
C C2 0.4215(10) 0.7492(4) 0.1131(6) 0.081(3) Uani d . 1 . .
H H31 0.4849 0.7546 0.0439 0.097 Uiso calc R 1 . .
C C3 0.3783(11) 0.7927(3) 0.1835(8) 0.083(2) Uani d . 1 . .
H H3 0.4077 0.8278 0.1608 0.099 Uiso calc R 1 . .
C C4 0.2910(10) 0.7836(4) 0.2879(7) 0.081(2) Uani d . 1 . .
H H4 0.2642 0.8125 0.3376 0.097 Uiso calc R 1 . .
C C5 0.2433(9) 0.7316(4) 0.3188(6) 0.068(2) Uani d . 1 . .
H H5 0.1823 0.7258 0.3888 0.082 Uiso calc R 1 . .
C C6 0.2847(10) 0.6882(3) 0.2473(6) 0.066(2) Uani d . 1 . .
C C7 0.2286(12) 0.6304(4) 0.2746(7) 0.099(3) Uani d D 1 . .
H H7A 0.0987 0.6285 0.2720 0.118 Uiso calc R 1 . .
H H7B 0.2717 0.6067 0.2126 0.118 Uiso calc R 1 . .
C C8 0.2921(13) 0.6110(3) 0.3860(7) 0.106(3) Uani d D 1 . .
H H8A 0.2501 0.6346 0.4484 0.127 Uiso calc R 1 . .
H H8B 0.4221 0.6121 0.3886 0.127 Uiso calc R 1 . .
C C9 0.2308(9) 0.2503(3) 0.1306(5) 0.0560(17) Uani d . 1 . .
H H9 0.2728 0.2687 0.1983 0.067 Uiso calc R 1 . .
C C10 0.2513(9) 0.1950(3) 0.1235(6) 0.0627(19) Uani d . 1 . .
H H10 0.3066 0.1762 0.1866 0.075 Uiso calc R 1 . .
C C11 0.1908(10) 0.1675(3) 0.0243(7) 0.069(2) Uani d . 1 . .
H H11 0.2044 0.1301 0.0198 0.083 Uiso calc R 1 . .
C C12 0.1107(10) 0.1951(3) -0.0676(6) 0.067(2) Uani d . 1 . .
H H12 0.0702 0.1763 -0.1353 0.080 Uiso calc R 1 . .
C C13 0.0887(9) 0.2501(3) -0.0622(5) 0.0608(18) Uani d . 1 . .
H H13 0.0334 0.2684 -0.1260 0.073 Uiso calc R 1 . .
C C14 0.1485(9) 0.2788(3) 0.0380(6) 0.0562(17) Uani d . 1 . .
C C15 0.1166(11) 0.3392(3) 0.0449(7) 0.086(2) Uani d D 1 . .
H H15A 0.0752 0.3519 -0.0331 0.103 Uiso calc R 1 . .
H H15B 0.0215 0.3458 0.1002 0.103 Uiso calc R 1 . .
C C16 0.2724(11) 0.3707(3) 0.0826(7) 0.085(2) Uani d D 1 . .
H H16A 0.3704 0.3625 0.0307 0.102 Uiso calc R 1 . .
H H16B 0.3088 0.3602 0.1632 0.102 Uiso calc R 1 . .
N N1 0.2316(11) 0.5540(3) 0.4099(6) 0.115(3) Uani d . 1 . .
H H1A 0.1329 0.5469 0.3661 0.172 Uiso calc R 1 . .
H H1B 0.2083 0.5505 0.4870 0.172 Uiso calc R 1 . .
H H1C 0.3177 0.5309 0.3909 0.172 Uiso calc R 1 . .
N N2 0.2383(8) 0.4300(2) 0.0799(5) 0.0758(18) Uani d . 1 . .
H H2A 0.2107 0.4403 0.0053 0.114 Uiso calc R 1 . .
H H2B 0.3362 0.4475 0.1059 0.114 Uiso calc R 1 . .
H H2C 0.1476 0.4378 0.1267 0.114 Uiso calc R 1 . .

loop_
_atom_site_aniso_label
_atom_site_aniso_U_11
_atom_site_aniso_U_22
_atom_site_aniso_U_33
_atom_site_aniso_U_12
_atom_site_aniso_U_13
_atom_site_aniso_U_23
Co1 0.0607(6) 0.0511(5) 0.0628(6) 0.0000(5) 0.0052(4) -0.0041(5)
Cl1 0.0673(13) 0.1124(17) 0.0931(14) 0.0206(13) -0.0035(11) 0.0131(12)
Cl2 0.135(2) 0.0655(12) 0.0702(12) 0.0041(13) 0.0055(13) -0.0163(10)
Cl3 0.0707(13) 0.1058(16) 0.0931(14) -0.0135(13) 0.0222(11) -0.0084(12)
Cl4 0.225(3) 0.0497(11) 0.0914(15) -0.0165(16) 0.0130(18) -0.0131(10)
C1 0.060(5) 0.098(6) 0.066(5) 0.007(5) 0.001(4) -0.013(4)
C2 0.048(5) 0.140(8) 0.055(4) 0.009(6) 0.004(4) 0.020(5)
C3 0.068(6) 0.082(6) 0.097(6) -0.007(5) -0.017(5) 0.030(5)
C4 0.068(6) 0.099(7) 0.076(5) 0.006(5) -0.005(4) -0.017(5)
C5 0.059(5) 0.104(6) 0.043(4) 0.009(5) 0.007(3) 0.006(4)
C6 0.057(5) 0.077(5) 0.065(5) 0.006(4) 0.000(4) 0.009(4)
C7 0.101(7) 0.099(7) 0.095(6) -0.012(6) -0.019(6) 0.013(5)
C8 0.130(9) 0.090(7) 0.097(6) -0.034(6) -0.008(6) 0.013(5)
C9 0.056(4) 0.063(4) 0.049(4) -0.012(4) 0.003(3) 0.000(3)
C10 0.062(5) 0.060(5) 0.065(4) -0.007(4) -0.007(4) 0.019(4)
C11 0.071(5) 0.052(4) 0.085(5) -0.007(4) 0.002(4) -0.002(4)
C12 0.066(5) 0.083(6) 0.050(4) -0.009(4) 0.001(4) -0.016(4)
C13 0.061(5) 0.072(5) 0.049(4) 0.000(4) -0.009(3) 0.014(4)
C14 0.053(4) 0.051(4) 0.064(4) 0.000(4) 0.001(4) 0.008(3)
C15 0.077(6) 0.066(5) 0.115(6) -0.001(5) -0.010(5) 0.007(5)
C16 0.089(6) 0.054(5) 0.112(6) 0.003(5) -0.011(5) -0.003(4)
N1 0.177(8) 0.066(4) 0.103(5) -0.025(5) 0.033(5) -0.003(4)
N2 0.099(5) 0.050(4) 0.079(4) 0.002(3) 0.005(4) 0.003(3)

loop_
_atom_type_symbol
_atom_type_description
_atom_type_scat_dispersion_real
_atom_type_scat_dispersion_imag
_atom_type_scat_source
C C 0.0033 0.0016 'International Tables Vol C Tables 4.2.6.8 and 6.1.1.4'
H H 0.0000 0.0000 'International Tables Vol C Tables 4.2.6.8 and 6.1.1.4'
N N 0.0061 0.0033 'International Tables Vol C Tables 4.2.6.8 and 6.1.1.4'
Cl Cl 0.1484 0.1585 'International Tables Vol C Tables 4.2.6.8 and 6.1.1.4'
Co Co 0.3494 0.9721 'International Tables Vol C Tables 4.2.6.8 and 6.1.1.4'

loop_
_geom_angle_atom_site_label_1
_geom_angle_atom_site_label_2
_geom_angle_atom_site_label_3
_geom_angle_site_symmetry_1
_geom_angle_site_symmetry_3
_geom_angle
_geom_angle_publ_flag
Cl4 Co1 Cl2 . . 108.41(8) ?
Cl4 Co1 Cl1 . . 107.67(11) ?
Cl2 Co1 Cl1 . . 111.10(9) ?
Cl4 Co1 Cl3 . . 110.19(10) ?
Cl2 Co1 Cl3 . . 111.65(9) ?
Cl1 Co1 Cl3 . . 107.75(9) ?
C6 C1 C2 . . 122.0(7) ?
C1 C2 C3 . . 120.0(7) ?
C4 C3 C2 . . 119.1(8) ?
C3 C4 C5 . . 119.9(8) ?
C4 C5 C6 . . 120.9(7) ?
C1 C6 C5 . . 118.1(7) ?
C1 C6 C7 . . 118.9(7) ?
C5 C6 C7 . . 123.0(7) ?
C8 C7 C6 . . 114.3(7) ?
C7 C8 N1 . . 112.5(7) ?
C10 C9 C14 . . 120.6(6) ?
C11 C10 C9 . . 120.3(6) ?
C12 C11 C10 . . 119.6(7) ?
C11 C12 C13 . . 121.0(6) ?
C12 C13 C14 . . 120.3(6) ?
C9 C14 C13 . . 118.2(6) ?
C9 C14 C15 . . 122.0(6) ?
C13 C14 C15 . . 119.7(6) ?
C16 C15 C14 . . 114.6(6) ?
C15 C16 N2 . . 112.8(7) ?
H5 C5 C4 . . 119.6 no
H2A N2 H2C . . 109.5 no
H2C N2 H2B . . 109.4 no
H2A N2 H2B . . 109.4 no
C16 N2 H2A . . 109.4 no
C16 N2 H2A . . 109.4 no
C16 N2 H2B . . 109.5 no
H1A N1 C8 . . 109.3 no
H1B N1 C8 . . 109.4 no
H1C N1 C8 . . 109.4 no
H1A N1 H1B . . 109.5 no
H1B N1 H1C . . 109.5 no
H1A N1 H1C . . 109.6 no
C3 C4 H4 . . 119.9 no
C2 C3 H3 . . 120.5 no
C2 C1 H1 . . 119.0 no
H1 C1 C6 . . 118.8 no
C6 C7 H7B . . 108.5 no
C6 C7 H7A . . 108.4 no
C7 C8 H8B . . 108.9 no
C7 C8 H8A . . 109.0 no

loop_
_geom_bond_atom_site_label_1
_geom_bond_atom_site_label_2
_geom_bond_site_symmetry_2
_geom_bond_distance
_geom_bond_publ_flag
Co1 Cl4 . 2.229(2) y
Co1 Cl2 . 2.251(2) y
Co1 Cl1 . 2.272(2) y
Co1 Cl3 . 2.276(2) y
C1 C6 . 1.358(9) ?
C1 C2 . 1.363(10) ?
C2 C3 . 1.376(10) ?
C3 C4 . 1.374(10) ?
C4 C5 . 1.377(10) ?
C5 C6 . 1.379(10) ?
C6 C7 . 1.519(10) ?
C7 C8 . 1.405(9) ?
C8 N1 . 1.502(9) ?
C9 C10 . 1.376(8) ?
C9 C14 . 1.380(8) ?
C10 C11 . 1.367(9) ?
C11 C12 . 1.358(9) ?
C12 C13 . 1.368(9) ?
C13 C14 . 1.389(8) ?
C14 C15 . 1.510(9) ?
C15 C16 . 1.451(9) ?
C16 N2 . 1.485(8) ?
C1 H1 . 0.931 no
C2 H31 . 0.931 no
C3 H3 . 0.931 no
C4 H4 . 0.929 no
C5 H5 . 0.929 no
C7 H7A . 0.970 no
C7 H7B . 0.970 no
C8 H8A . 0.968 no
C8 H8B . 0.969 no
C9 H9 . 0.930 no
C10 H10 . 0.930 no
C11 H11 . 0.929 no
C12 H12 . 0.929 no
C13 H13 . 0.930 no
C15 H15A . 0.970 no
C15 H15B . 0.970 no
C16 H16A . 0.970 no
C16 H16B . 0.970 no

loop_
_geom_hbond_atom_site_label_D
_geom_hbond_atom_site_label_H
_geom_hbond_atom_site_label_A
_geom_hbond_site_symmetry_A
_geom_hbond_distance_DH
_geom_hbond_distance_HA
_geom_hbond_distance_DA
_geom_hbond_angle_DHA
_geom_hbond_publ_flag
N2 H2C Cl1 3_566 0.89 2.62 3.445(6) 155.5 y
N2 H2A Cl4 1_554 0.89 2.51 3.321(6) 151.8 y
N1 H1C Cl3 3_666 0.89 2.42 3.291(8) 166.9 y
N1 H1B Cl1 . 0.89 2.55 3.382(7) 155.6 y

loop_
_geom_torsion_atom_site_label_1
_geom_torsion_atom_site_label_2
_geom_torsion_atom_site_label_3
_geom_torsion_atom_site_label_4
_geom_torsion_site_symmetry_1
_geom_torsion_site_symmetry_2
_geom_torsion_site_symmetry_3
_geom_torsion_site_symmetry_4
_geom_torsion
_geom_torsion_publ_flag
C6 C1 C2 C3 . . . . -2.5(12) ?
C1 C2 C3 C4 . . . . 2.6(12) ?
C2 C3 C4 C5 . . . . -2.0(11) ?
C3 C4 C5 C6 . . . . 1.1(11) ?
C2 C1 C6 C5 . . . . 1.7(11) ?
C2 C1 C6 C7 . . . . 178.3(7) ?
C4 C5 C6 C1 . . . . -0.9(11) ?
C4 C5 C6 C7 . . . . -177.4(7) ?
C1 C6 C7 C8 . . . . 125.0(9) ?
C5 C6 C7 C8 . . . . -58.6(11) ?
C6 C7 C8 N1 . . . . 179.3(7) ?
C14 C9 C10 C11 . . . . 0.2(11) ?
C9 C10 C11 C12 . . . . 0.2(11) ?
C10 C11 C12 C13 . . . . -0.4(11) ?
C11 C12 C13 C14 . . . . 0.1(11) ?
C10 C9 C14 C13 . . . . -0.5(10) ?
C10 C9 C14 C15 . . . . 177.3(6) ?
C12 C13 C14 C9 . . . . 0.4(10) ?
C12 C13 C14 C15 . . . . -177.5(7) ?
C9 C14 C15 C16 . . . . 49.4(10) ?
C13 C14 C15 C16 . . . . -132.8(8) ?
C14 C15 C16 N2 . . . . 176.0(6) ?
